data_7113638
loop_
_publ_author_name
'Clayden, Jonathan'
'Watson, David W.'
'Helliwell, Madeleine'
'Chambers, Mark'

_publ_section_title
;
 \b-Lactams or \g-lactams by 4-exo-trig or 5-endo-trig anionic
 cyclisation of lithiated acrylamide derivatives
;
_journal_coden_ASTM CHCOFS
_journal_issue 20
_journal_name_full
;
 Chemical Communications (Cambridge, United Kingdom)
;
_journal_page_first 2582
_journal_page_last 2583
_journal_paper_doi 10.1039/b308029c
_journal_year 2003
_chemical_formula_sum 'C23 H31 N O S'
_chemical_formula_weight 369.55
_space_group_IT_number 14
_symmetry_cell_setting monoclinic
_symmetry_space_group_name_Hall '-P 2ybc'
_symmetry_space_group_name_H-M 'P 1 21/c 1'
_atom_sites_solution_hydrogens geom
_atom_sites_solution_primary direct
_atom_sites_solution_secondary difmap
_audit_creation_method SHELXL-97
_cell_angle_alpha 90.00
_cell_angle_beta 90.682(3)
_cell_angle_gamma 90.00
_cell_formula_units_Z 4
_cell_length_a 19.525(3)
_cell_length_b 8.3728(12)
_cell_length_c 13.769(2)
_cell_measurement_reflns_used 757
_cell_measurement_temperature 293(2)
_cell_measurement_theta_max 16.44
_cell_measurement_theta_min 2.85
_cell_volume 2250.8(6)
_computing_cell_refinement 'Bruker SMART'
_computing_data_collection 'Bruker SMART'
_computing_data_reduction 'Bruker SAINT'
_computing_molecular_graphics 'Bruker SHELXTL'
_computing_publication_material 'Bruker SHELXTL'
_computing_structure_refinement 'Bruker SHELXTL'
_computing_structure_solution 'Bruker SHELXTL'
_diffrn_ambient_temperature 273(2)
_diffrn_measured_fraction_theta_full 0.937
_diffrn_measured_fraction_theta_max 0.937
_diffrn_measurement_device_type 'CCD area detector'
_diffrn_measurement_method 'phi and omega scans'
_diffrn_radiation_monochromator graphite
_diffrn_radiation_source 'sealed tube'
_diffrn_radiation_type MoK\a
_diffrn_radiation_wavelength 0.71073
_diffrn_reflns_av_R_equivalents 0.1785
_diffrn_reflns_av_sigmaI/netI 0.2883
_diffrn_reflns_limit_h_max 25
_diffrn_reflns_limit_h_min -24
_diffrn_reflns_limit_k_max 9
_diffrn_reflns_limit_k_min -11
_diffrn_reflns_limit_l_max 17
_diffrn_reflns_limit_l_min -18
_diffrn_reflns_number 13429
_diffrn_reflns_theta_full 28.27
_diffrn_reflns_theta_max 28.27
_diffrn_reflns_theta_min 2.09
_exptl_absorpt_coefficient_mu 0.154
_exptl_absorpt_correction_type none
_exptl_crystal_colour colourless
_exptl_crystal_density_diffrn 1.091
_exptl_crystal_density_method 'not measured'
_exptl_crystal_description plate
_exptl_crystal_F_000 800
_exptl_crystal_size_max 0.4
_exptl_crystal_size_mid 0.25
_exptl_crystal_size_min 0.04
_refine_diff_density_max 0.228
_refine_diff_density_min -0.350
_refine_diff_density_rms 0.049
_refine_ls_extinction_method none
_refine_ls_goodness_of_fit_ref 0.679
_refine_ls_hydrogen_treatment mixed
_refine_ls_matrix_type full
_refine_ls_number_parameters 241
_refine_ls_number_reflns 5234
_refine_ls_number_restraints 0
_refine_ls_restrained_S_all 0.679
_refine_ls_R_factor_all 0.2434
_refine_ls_R_factor_gt 0.0640
_refine_ls_shift/su_max 0.000
_refine_ls_shift/su_mean 0.000
_refine_ls_structure_factor_coef Fsqd
_refine_ls_weighting_details 'calc w=1/[\s^2^(Fo^2^)+(0.0448P)^2^+0.0000P] where P=(Fo^2^+2Fc^2^)/3'
_refine_ls_weighting_scheme calc
_refine_ls_wR_factor_gt 0.1448
_refine_ls_wR_factor_ref 0.1833
_reflns_number_gt 1212
_reflns_number_total 5234
_reflns_threshold_expression >2sigma(I)
_cod_duplicate_entry 7104849
_cod_data_source_file b308029c.txt
_cod_data_source_block s1060
_cod_depositor_comments
;
The following automatic conversions were performed:

'_symmetry_cell_setting' value 'Monoclinic' changed to 'monoclinic'
according to
/usr/data/users/saulius/automatic-downloads/retrospective/RSC/lib/dictionaries/cif_core.dic
dictionary named 'cif_core.dic' version 2.4.2 from 2011-04-26.

Automatic conversion script
Id: cif_fix_values 2281 2013-09-26 08:29:07Z andrius 
;
_cod_original_sg_symbol_H-M 'P2(1)/c  '
_cod_database_code 7113638

loop_
_symmetry_equiv_pos_as_xyz
'x, y, z'
'-x, y+1/2, -z+1/2'
'-x, -y, -z'
'x, -y-1/2, z-1/2'

loop_
_atom_site_label
_atom_site_type_symbol
_atom_site_fract_x
_atom_site_fract_y
_atom_site_fract_z
_atom_site_U_iso_or_equiv
_atom_site_adp_type
_atom_site_occupancy
_atom_site_symmetry_multiplicity
_atom_site_calc_flag
_atom_site_refinement_flags
S1 S 0.15015(6) 0.47841(14) 0.34583(9) 0.0800(5) Uani 1 1 d .
O1 O 0.26932(16) 0.8085(4) 0.5878(2) 0.0924(10) Uani 1 1 d .
N1 N 0.29888(15) 0.7392(4) 0.4322(3) 0.0564(9) Uani 1 1 d .
C1 C 0.23378(17) 0.5001(4) 0.4134(3) 0.0530(10) Uani 1 1 d .
H1 H 0.2536 0.3931 0.4203 0.064 Uiso 1 1 calc R
C2 C 0.28852(18) 0.6076(4) 0.3647(3) 0.0527(10) Uani 1 1 d .
H2 H 0.2699 0.6494 0.3034 0.063 Uiso 1 1 calc R
C3 C 0.2674(2) 0.7174(5) 0.5177(4) 0.0665(12) Uani 1 1 d .
C4 C 0.2254(2) 0.5687(5) 0.5158(3) 0.0680(12) Uani 1 1 d .
H4 H 0.1772 0.5979 0.5244 0.082 Uiso 1 1 calc R
C5 C 0.35251(19) 0.5107(5) 0.3441(3) 0.0579(11) Uani 1 1 d .
C6 C 0.3635(2) 0.4508(5) 0.2532(4) 0.0860(15) Uani 1 1 d .
H6 H 0.3340 0.4771 0.2021 0.103 Uiso 1 1 calc R
C7 C 0.4190(4) 0.3504(7) 0.2374(5) 0.119(2) Uani 1 1 d .
H7 H 0.4256 0.3094 0.1755 0.143 Uiso 1 1 calc R
C8 C 0.4630(3) 0.3109(8) 0.3080(7) 0.125(3) Uani 1 1 d .
H8 H 0.4994 0.2422 0.2963 0.150 Uiso 1 1 calc R
C9 C 0.4531(3) 0.3741(7) 0.3982(6) 0.114(2) Uani 1 1 d .
H9 H 0.4837 0.3492 0.4481 0.137 Uiso 1 1 calc R
C10 C 0.3988(2) 0.4736(5) 0.4166(4) 0.0822(14) Uani 1 1 d .
H10 H 0.3934 0.5161 0.4784 0.099 Uiso 1 1 calc R
C11 C 0.3353(2) 0.8899(5) 0.4087(3) 0.0668(12) Uani 1 1 d .
C12 C 0.3629(2) 0.8800(5) 0.3048(4) 0.1019(16) Uani 1 1 d .
H12A H 0.3952 0.7939 0.3007 0.153 Uiso 1 1 calc R
H12B H 0.3851 0.9786 0.2887 0.153 Uiso 1 1 calc R
H12C H 0.3256 0.8613 0.2602 0.153 Uiso 1 1 calc R
C13 C 0.3972(2) 0.9110(5) 0.4768(4) 0.1109(18) Uani 1 1 d .
H13A H 0.3817 0.9242 0.5422 0.166 Uiso 1 1 calc R
H13B H 0.4226 1.0037 0.4578 0.166 Uiso 1 1 calc R
H13C H 0.4260 0.8184 0.4732 0.166 Uiso 1 1 calc R
C14 C 0.2871(2) 1.0275(5) 0.4131(4) 0.118(2) Uani 1 1 d .
H14A H 0.2446 0.9990 0.3820 0.177 Uiso 1 1 calc R
H14B H 0.3067 1.1176 0.3805 0.177 Uiso 1 1 calc R
H14C H 0.2789 1.0544 0.4798 0.177 Uiso 1 1 calc R
C15 C 0.2464(3) 0.4533(6) 0.5966(4) 0.123(2) Uani 1 1 d .
H15A H 0.2925 0.4180 0.5865 0.185 Uiso 1 1 calc R
H15B H 0.2162 0.3629 0.5960 0.185 Uiso 1 1 calc R
H15C H 0.2436 0.5066 0.6582 0.185 Uiso 1 1 calc R
C16 C 0.1659(2) 0.3835(5) 0.2263(3) 0.0937(15) Uani 1 1 d .
H16A H 0.1230 0.3558 0.1962 0.140 Uiso 1 1 calc R
H16B H 0.1929 0.2888 0.2355 0.140 Uiso 1 1 calc R
H16C H 0.1900 0.4568 0.1855 0.140 Uiso 1 1 calc R
C17 C 0.0951(2) 0.3441(5) 0.4207(3) 0.0967(16) Uani 1 1 d .
H17A H 0.0810 0.3997 0.4780 0.145 Uiso 1 1 calc R
H17B H 0.1207 0.2507 0.4389 0.145 Uiso 1 1 calc R
H17C H 0.0554 0.3131 0.3834 0.145 Uiso 1 1 calc R
C18 C 0.10795(19) 0.6752(5) 0.3297(4) 0.0601(11) Uani 1 1 d .
C19 C 0.1198(2) 0.7718(6) 0.2489(4) 0.0845(14) Uani 1 1 d .
H19 H 0.1516 0.7388 0.2034 0.101 Uiso 1 1 calc R
C20 C 0.0859(3) 0.9142(7) 0.2345(4) 0.1029(18) Uani 1 1 d .
H20 H 0.0944 0.9739 0.1790 0.124 Uiso 1 1 calc R
C21 C 0.0400(3) 0.9688(7) 0.3007(6) 0.109(2) Uani 1 1 d .
H21 H 0.0185 1.0669 0.2916 0.131 Uiso 1 1 calc R
C22 C 0.0263(3) 0.8798(8) 0.3787(5) 0.1026(19) Uani 1 1 d .
H22 H -0.0060 0.9146 0.4230 0.123 Uiso 1 1 calc R
C23 C 0.0604(2) 0.7345(6) 0.3942(3) 0.0875(15) Uani 1 1 d .
H23 H 0.0508 0.6759 0.4498 0.105 Uiso 1 1 calc R

loop_
_atom_site_aniso_label
_atom_site_aniso_U_11
_atom_site_aniso_U_22
_atom_site_aniso_U_33
_atom_site_aniso_U_23
_atom_site_aniso_U_13
_atom_site_aniso_U_12
S1 0.0643(7) 0.0815(9) 0.0943(10) -0.0166(8) 0.0049(6) -0.0085(7)
O1 0.108(3) 0.097(2) 0.072(2) -0.017(2) 0.0112(18) -0.020(2)
N1 0.055(2) 0.054(2) 0.061(2) 0.005(2) -0.0005(18) -0.0011(18)
C1 0.044(2) 0.052(2) 0.063(3) 0.001(2) 0.0005(19) 0.001(2)
C2 0.051(3) 0.049(2) 0.058(3) 0.005(2) -0.002(2) 0.001(2)
C3 0.074(3) 0.065(3) 0.061(3) -0.002(3) -0.005(3) -0.006(3)
C4 0.066(3) 0.078(3) 0.061(3) 0.008(3) -0.001(2) -0.014(2)
C5 0.042(2) 0.058(3) 0.074(3) 0.013(3) 0.003(2) 0.004(2)
C6 0.071(3) 0.100(4) 0.088(4) 0.006(3) 0.028(3) 0.019(3)
C7 0.111(5) 0.106(5) 0.142(6) 0.001(4) 0.063(4) 0.026(4)
C8 0.063(4) 0.097(5) 0.214(9) 0.018(6) 0.032(5) 0.024(3)
C9 0.064(4) 0.092(4) 0.186(7) 0.023(5) -0.027(4) 0.016(3)
C10 0.060(3) 0.074(3) 0.112(4) 0.002(3) -0.015(3) 0.016(3)
C11 0.063(3) 0.056(3) 0.081(4) 0.012(3) 0.002(3) -0.007(3)
C12 0.106(4) 0.092(4) 0.108(4) 0.024(3) 0.019(3) -0.035(3)
C13 0.100(4) 0.104(4) 0.128(5) 0.015(3) -0.030(3) -0.052(3)
C14 0.104(4) 0.060(3) 0.191(6) 0.026(3) 0.034(4) 0.020(3)
C15 0.173(5) 0.114(4) 0.082(4) 0.034(3) -0.021(3) -0.051(4)
C16 0.079(3) 0.104(4) 0.097(4) -0.061(3) 0.009(3) 0.003(3)
C17 0.082(3) 0.081(3) 0.128(4) 0.001(3) 0.018(3) -0.040(3)
C18 0.040(3) 0.061(3) 0.080(3) -0.020(3) -0.002(2) 0.001(2)
C19 0.060(3) 0.093(4) 0.101(4) 0.001(3) 0.004(3) 0.002(3)
C20 0.088(4) 0.096(5) 0.124(5) 0.020(4) -0.018(4) 0.015(4)
C21 0.083(4) 0.095(5) 0.149(6) -0.019(5) -0.031(4) 0.020(4)
C22 0.074(4) 0.117(5) 0.116(5) -0.046(4) -0.005(4) 0.034(4)
C23 0.073(3) 0.106(4) 0.084(4) -0.021(3) 0.002(3) 0.009(3)

loop_
_atom_type_symbol
_atom_type_description
_atom_type_scat_dispersion_real
_atom_type_scat_dispersion_imag
_atom_type_scat_source
C C 0.0033 0.0016 'International Tables Vol C Tables 4.2.6.8 and 6.1.1.4'
H H 0.0000 0.0000 'International Tables Vol C Tables 4.2.6.8 and 6.1.1.4'
N N 0.0061 0.0033 'International Tables Vol C Tables 4.2.6.8 and 6.1.1.4'
O O 0.0106 0.0060 'International Tables Vol C Tables 4.2.6.8 and 6.1.1.4'
S S 0.1246 0.1234 'International Tables Vol C Tables 4.2.6.8 and 6.1.1.4'

loop_
_geom_angle_atom_site_label_1
_geom_angle_atom_site_label_2
_geom_angle_atom_site_label_3
_geom_angle
C18 S1 C16 110.6(2)
C18 S1 C17 110.0(2)
C16 S1 C17 109.5(2)
C18 S1 C1 110.83(17)
C16 S1 C1 109.15(18)
C17 S1 C1 106.66(19)
C3 N1 C2 113.2(3)
C3 N1 C11 122.0(4)
C2 N1 C11 124.5(3)
C4 C1 C2 105.2(3)
C4 C1 S1 112.9(2)
C2 C1 S1 116.1(3)
N1 C2 C5 114.6(3)
N1 C2 C1 104.7(3)
C5 C2 C1 110.0(3)
O1 C3 N1 126.3(4)
O1 C3 C4 122.9(5)
N1 C3 C4 110.8(4)
C3 C4 C15 111.8(4)
C3 C4 C1 105.3(4)
C15 C4 C1 113.8(4)
C6 C5 C10 118.2(4)
C6 C5 C2 120.3(4)
C10 C5 C2 121.4(4)
C5 C6 C7 119.7(5)
C8 C7 C6 122.2(6)
C7 C8 C9 118.1(6)
C8 C9 C10 121.3(6)
C9 C10 C5 120.4(5)
N1 C11 C14 110.0(3)
N1 C11 C13 109.9(3)
C14 C11 C13 112.3(4)
N1 C11 C12 109.4(4)
C14 C11 C12 108.0(4)
C13 C11 C12 107.1(4)
C23 C18 C19 115.0(4)
C23 C18 S1 122.8(4)
C19 C18 S1 122.2(4)
C20 C19 C18 122.1(5)
C21 C20 C19 120.8(6)
C22 C21 C20 119.3(6)
C21 C22 C23 120.4(6)
C18 C23 C22 122.3(5)

loop_
_geom_bond_atom_site_label_1
_geom_bond_atom_site_label_2
_geom_bond_distance
S1 C18 1.855(4)
S1 C16 1.856(4)
S1 C17 1.873(4)
S1 C1 1.878(4)
O1 C3 1.231(4)
N1 C3 1.346(5)
N1 C2 1.454(4)
N1 C11 1.487(5)
C1 C4 1.533(5)
C1 C2 1.555(4)
C2 C5 1.519(5)
C3 C4 1.491(5)
C4 C15 1.526(5)
C5 C6 1.368(5)
C5 C10 1.374(5)
C6 C7 1.391(6)
C7 C8 1.331(8)
C8 C9 1.364(7)
C9 C10 1.375(6)
C11 C14 1.489(5)
C11 C13 1.531(5)
C11 C12 1.536(5)
C18 C23 1.385(5)
C18 C19 1.396(5)
C19 C20 1.377(6)
C20 C21 1.364(7)
C21 C22 1.338(7)
C22 C23 1.402(6)
